data_2226959
loop_
_publ_author_name
'Li, Jian-Ye'
'Sun, Tao'
'Hao, Ai-You'
'Qiao, Hongwei'
'Xin, Feifei'

_publ_section_title
;
 2-Isopropyl-3-methylquinoxaline 1,4-dioxide
;
_journal_coeditor_code JH2164
_journal_issue 8
_journal_name_full 'Acta Crystallographica Section E'
_journal_page_first o1906
_journal_paper_doi 10.1107/S1600536810023706
_journal_volume 66
_journal_year 2010
_chemical_formula_iupac 'C12 H14 N2 O2'
_chemical_formula_moiety 'C12 H14 N2 O2'
_chemical_formula_sum 'C12 H14 N2 O2'
_chemical_formula_weight 218.25
_chemical_name_common '2-isopropyl-3-methylquinoxaline 1,4-dioxide'
_chemical_name_systematic
;
2-Isopropyl-3-methylquinoxaline 1,4-dioxide
;
_space_group_IT_number 62
_symmetry_cell_setting orthorhombic
_symmetry_space_group_name_Hall '-P 2ac 2n'
_symmetry_space_group_name_H-M 'P n m a'
_atom_sites_solution_hydrogens geom
_atom_sites_solution_primary direct
_atom_sites_solution_secondary difmap
_audit_creation_method SHELXL-97
_cell_angle_alpha 90.00
_cell_angle_beta 90.00
_cell_angle_gamma 90.00
_cell_formula_units_Z 4
_cell_length_a 13.3879(10)
_cell_length_b 6.8462(6)
_cell_length_c 11.8861(9)
_cell_measurement_reflns_used 4638
_cell_measurement_temperature 296(2)
_cell_measurement_theta_max 27.90
_cell_measurement_theta_min 2.98
_cell_volume 1089.44(15)
_computing_cell_refinement 'SAINT (Bruker, 2005)'
_computing_data_collection 'APEX2 (Bruker, 2005)'
_computing_data_reduction 'SAINT (Bruker, 2005)'
_computing_molecular_graphics 'SHELXTL (Sheldrick, 2008)'
_computing_publication_material 'WinGX (Farrugia, 1999)'
_computing_structure_refinement 'SHELXL97 (Sheldrick, 2008)'
_computing_structure_solution 'SIR97 (Altomare <i>et al.</i>,  1999)'
_diffrn_ambient_temperature 296(2)
_diffrn_measured_fraction_theta_full 0.977
_diffrn_measured_fraction_theta_max 0.961
_diffrn_measurement_device_type 'Bruker APEXII CCD area-detector'
_diffrn_measurement_method '\f and \w scans'
_diffrn_radiation_monochromator graphite
_diffrn_radiation_source 'fine-focus sealed tube'
_diffrn_radiation_type MoK\a
_diffrn_radiation_wavelength 0.71073
_diffrn_reflns_av_R_equivalents 0.0189
_diffrn_reflns_av_sigmaI/netI 0.0112
_diffrn_reflns_limit_h_max 17
_diffrn_reflns_limit_h_min -18
_diffrn_reflns_limit_k_max 9
_diffrn_reflns_limit_k_min -9
_diffrn_reflns_limit_l_max 16
_diffrn_reflns_limit_l_min -16
_diffrn_reflns_number 10376
_diffrn_reflns_theta_full 26.50
_diffrn_reflns_theta_max 28.60
_diffrn_reflns_theta_min 2.29
_diffrn_standards_number 0
_exptl_absorpt_coefficient_mu 0.092
_exptl_absorpt_correction_T_max 0.745
_exptl_absorpt_correction_T_min 0.651
_exptl_absorpt_correction_type multi-scan
_exptl_absorpt_process_details '(SADABS; Bruker, 2005)'
_exptl_crystal_colour colourless
_exptl_crystal_density_diffrn 1.331
_exptl_crystal_density_method 'not measured'
_exptl_crystal_description block
_exptl_crystal_F_000 464
_exptl_crystal_size_max 0.29
_exptl_crystal_size_mid 0.27
_exptl_crystal_size_min 0.26
_refine_diff_density_max 0.376
_refine_diff_density_min -0.347
_refine_ls_extinction_coef 0.011(4)
_refine_ls_extinction_expression Fc^*^=kFc[1+0.001xFc^2^\l^3^/sin(2\q)]^-1/4^
_refine_ls_extinction_method 'SHELXL97 (Sheldrick, 2008)'
_refine_ls_goodness_of_fit_ref 1.165
_refine_ls_hydrogen_treatment constr
_refine_ls_matrix_type full
_refine_ls_number_parameters 96
_refine_ls_number_reflns 1446
_refine_ls_number_restraints 1
_refine_ls_restrained_S_all 1.165
_refine_ls_R_factor_all 0.0784
_refine_ls_R_factor_gt 0.0568
_refine_ls_shift/su_max 0.000
_refine_ls_shift/su_mean 0.000
_refine_ls_structure_factor_coef Fsqd
_refine_ls_weighting_details 'calc w=1/[\s^2^(Fo^2^)+(0.0863P)^2^+0.4481P] where P=(Fo^2^+2Fc^2^)/3'
_refine_ls_weighting_scheme calc
_refine_ls_wR_factor_gt 0.1649
_refine_ls_wR_factor_ref 0.2033
_reflns_number_gt 1062
_reflns_number_total 1446
_reflns_threshold_expression I>2sigma(I)
_cod_data_source_file jh2164.cif
_cod_data_source_block I
_cod_database_code 2226959
_cod_database_fobs_code 2226959

loop_
_symmetry_equiv_pos_as_xyz
'x, y, z'
'-x+1/2, -y, z+1/2'
'-x, y+1/2, -z'
'x+1/2, -y+1/2, -z+1/2'
'-x, -y, -z'
'x-1/2, y, -z-1/2'
'x, -y-1/2, z'
'-x-1/2, y-1/2, z-1/2'

loop_
_atom_site_type_symbol
_atom_site_label
_atom_site_fract_x
_atom_site_fract_y
_atom_site_fract_z
_atom_site_U_iso_or_equiv
_atom_site_adp_type
_atom_site_calc_flag
_atom_site_refinement_flags
_atom_site_occupancy
_atom_site_disorder_assembly
_atom_site_disorder_group
C C1 0.9509(2) 0.2500 1.1853(3) 0.0603(8) Uani d S 1 . .
H H11 0.9026 0.2500 1.2416 0.072 Uiso calc SR 1 . .
C C2 1.0499(3) 0.2500 1.2128(4) 0.0731(10) Uani d S 1 . .
H H2 1.0689 0.2500 1.2880 0.088 Uiso calc SR 1 . .
C C3 1.1212(2) 0.2500 1.1306(4) 0.0723(11) Uani d S 1 . .
H H3 1.1883 0.2500 1.1510 0.087 Uiso calc SR 1 . .
C C4 1.0962(2) 0.2500 1.0186(4) 0.0641(9) Uani d S 1 . .
H H4 1.1454 0.2500 0.9633 0.077 Uiso calc SR 1 . .
C C5 0.99369(19) 0.2500 0.9893(2) 0.0449(6) Uani d SU 1 . .
C C6 0.92245(18) 0.2500 1.0730(2) 0.0440(6) Uani d S 1 . .
C C7 0.79331(18) 0.2500 0.9352(2) 0.0427(6) Uani d S 1 . .
C C8 0.8664(2) 0.2500 0.8500(2) 0.0481(6) Uani d S 1 . .
C C9 0.8419(3) 0.2500 0.7287(3) 0.0705(9) Uani d S 1 . .
H H9A 0.9023 0.2500 0.6845 0.080 Uiso d S 1 . .
H H9B 0.8034 0.1355 0.7099 0.080 Uiso d . 1 . .
C C10 0.6836(2) 0.2500 0.9063(3) 0.0551(7) Uani d S 1 . .
H H10 0.6798 0.2500 0.8240 0.066 Uiso calc SR 1 . .
C C11 0.63084(17) 0.0655(4) 0.9452(2) 0.0777(8) Uani d . 1 . .
H H11A 0.6657 -0.0468 0.9169 0.117 Uiso calc R 1 . .
H H11B 0.5636 0.0652 0.9173 0.117 Uiso calc R 1 . .
H H11C 0.6299 0.0615 1.0259 0.117 Uiso calc R 1 . .
N N1 0.82094(15) 0.2500 1.04424(19) 0.0445(6) Uani d S 1 . .
N N2 0.96482(17) 0.2500 0.8772(2) 0.0513(6) Uani d SU 1 . .
O O1 0.75580(15) 0.2500 1.12490(18) 0.0681(7) Uani d S 1 . .
O O2 1.03357(18) 0.2500 0.8002(2) 0.0809(8) Uani d S 1 . .

loop_
_atom_site_aniso_label
_atom_site_aniso_U_11
_atom_site_aniso_U_22
_atom_site_aniso_U_33
_atom_site_aniso_U_12
_atom_site_aniso_U_13
_atom_site_aniso_U_23
C1 0.0617(17) 0.0652(18) 0.0539(18) 0.000 -0.0125(14) 0.000
C2 0.067(2) 0.066(2) 0.085(3) 0.000 -0.0309(19) 0.000
C3 0.0494(16) 0.0531(16) 0.114(3) 0.000 -0.0284(19) 0.000
C4 0.0403(13) 0.0433(14) 0.109(3) 0.000 0.0089(16) 0.000
C5 0.0405(12) 0.0326(11) 0.0616(17) 0.000 0.0047(11) 0.000
C6 0.0389(12) 0.0377(12) 0.0553(15) 0.000 -0.0038(11) 0.000
C7 0.0408(12) 0.0438(12) 0.0434(14) 0.000 -0.0006(10) 0.000
C8 0.0557(14) 0.0409(12) 0.0477(15) 0.000 0.0076(12) 0.000
C9 0.084(2) 0.081(2) 0.0466(17) 0.000 0.0075(16) 0.000
C10 0.0409(13) 0.0706(18) 0.0537(17) 0.000 -0.0040(12) 0.000
C11 0.0525(11) 0.0818(17) 0.099(2) -0.0170(11) -0.0097(12) 0.0027(15)
N1 0.0368(10) 0.0509(12) 0.0457(12) 0.000 0.0050(9) 0.000
N2 0.0485(12) 0.0406(11) 0.0648(15) 0.000 0.0196(11) 0.000
O1 0.0461(10) 0.1067(18) 0.0516(12) 0.000 0.0126(9) 0.000
O2 0.0716(15) 0.0876(17) 0.0836(18) 0.000 0.0422(13) 0.000

loop_
_atom_type_symbol
_atom_type_description
_atom_type_scat_dispersion_real
_atom_type_scat_dispersion_imag
_atom_type_scat_source
C C 0.0033 0.0016 'International Tables Vol C Tables 4.2.6.8 and 6.1.1.4'
H H 0.0000 0.0000 'International Tables Vol C Tables 4.2.6.8 and 6.1.1.4'
N N 0.0061 0.0033 'International Tables Vol C Tables 4.2.6.8 and 6.1.1.4'
O O 0.0106 0.0060 'International Tables Vol C Tables 4.2.6.8 and 6.1.1.4'

loop_
_geom_angle_atom_site_label_1
_geom_angle_atom_site_label_2
_geom_angle_atom_site_label_3
_geom_angle_site_symmetry_1
_geom_angle_site_symmetry_3
_geom_angle
_geom_angle_publ_flag
C2 C1 C6 . . 119.7(3) ?
C2 C1 H11 . . 120.1 ?
C6 C1 H11 . . 120.1 ?
C1 C2 C3 . . 120.5(3) ?
C1 C2 H2 . . 119.7 ?
C3 C2 H2 . . 119.7 ?
C2 C3 C4 . . 121.5(3) ?
C2 C3 H3 . . 119.2 ?
C4 C3 H3 . . 119.2 ?
C3 C4 C5 . . 118.4(3) ?
C3 C4 H4 . . 120.8 ?
C5 C4 H4 . . 120.8 ?
C6 C5 N2 . . 120.0(2) ?
C6 C5 C4 . . 119.6(3) ?
N2 C5 C4 . . 120.4(3) ?
C5 C6 C1 . . 120.3(3) ?
C5 C6 N1 . . 119.7(3) ?
C1 C6 N1 . . 120.0(3) ?
N1 C7 C8 . . 120.0(2) ?
N1 C7 C10 . . 119.1(2) ?
C8 C7 C10 . . 120.9(3) ?
N2 C8 C7 . . 120.2(3) ?
N2 C8 C9 . . 116.6(3) ?
C7 C8 C9 . . 123.1(3) ?
C8 C9 H9A . . 110.2(3) ?
C8 C9 H9B . . 110.1(2) ?
H9A C9 H9B . . 108.8(2) ?
C7 C10 C11 . 7_565 112.56(16) ?
C7 C10 C11 . . 112.56(16) ?
C11 C10 C11 7_565 . 112.5(3) ?
C7 C10 H10 . . 106.2 ?
C11 C10 H10 7_565 . 106.2 ?
C11 C10 H10 . . 106.2 ?
C10 C11 H11A . . 109.5 ?
C10 C11 H11B . . 109.5 ?
H11A C11 H11B . . 109.5 ?
C10 C11 H11C . . 109.5 ?
H11A C11 H11C . . 109.5 ?
H11B C11 H11C . . 109.5 ?
O1 N1 C7 . . 121.8(2) ?
O1 N1 C6 . . 118.2(2) ?
C7 N1 C6 . . 120.0(2) ?
O2 N2 C8 . . 121.4(3) ?
O2 N2 C5 . . 118.7(2) ?
C8 N2 C5 . . 120.0(2) ?

loop_
_geom_bond_atom_site_label_1
_geom_bond_atom_site_label_2
_geom_bond_site_symmetry_2
_geom_bond_distance
_geom_bond_publ_flag
C1 C2 . 1.365(4) ?
C1 C6 . 1.389(4) ?
C1 H11 . 0.9300 ?
C2 C3 . 1.366(6) ?
C2 H2 . 0.9300 ?
C3 C4 . 1.373(5) ?
C3 H3 . 0.9300 ?
C4 C5 . 1.416(4) ?
C4 H4 . 0.9300 ?
C5 C6 . 1.378(4) ?
C5 N2 . 1.387(4) ?
C6 N1 . 1.401(3) ?
C7 N1 . 1.348(3) ?
C7 C8 . 1.409(4) ?
C7 C10 . 1.508(4) ?
C8 N2 . 1.357(4) ?
C8 C9 . 1.479(4) ?
C9 H9A . 0.964(4) ?
C9 H9B . 0.964(2) ?
C10 C11 7_565 1.519(3) ?
C10 C11 . 1.519(3) ?
C10 H10 . 0.9800 ?
C11 H11A . 0.9600 ?
C11 H11B . 0.9600 ?
C11 H11C . 0.9600 ?
N1 O1 . 1.296(3) ?
N2 O2 . 1.298(3) ?

loop_
_geom_torsion_atom_site_label_1
_geom_torsion_atom_site_label_2
_geom_torsion_atom_site_label_3
_geom_torsion_atom_site_label_4
_geom_torsion_site_symmetry_1
_geom_torsion_site_symmetry_2
_geom_torsion_site_symmetry_3
_geom_torsion_site_symmetry_4
_geom_torsion
_geom_torsion_publ_flag
C6 C1 C2 C3 . . . . 0.000(2) ?
C1 C2 C3 C4 . . . . 0.000(2) ?
C2 C3 C4 C5 . . . . 0.0000(10) ?
C3 C4 C5 C6 . . . . 0.0000(10) ?
C3 C4 C5 N2 . . . . 180.0000(10) ?
N2 C5 C6 C1 . . . . 180.0 ?
C4 C5 C6 C1 . . . . 0.0000(10) ?
N2 C5 C6 N1 . . . . 0.0 ?
C4 C5 C6 N1 . . . . 180.0 ?
C2 C1 C6 C5 . . . . 0.0000(10) ?
C2 C1 C6 N1 . . . . 180.0 ?
N1 C7 C8 N2 . . . . 0.0 ?
C10 C7 C8 N2 . . . . 180.0 ?
N1 C7 C8 C9 . . . . 180.0 ?
C10 C7 C8 C9 . . . . 0.0 ?
N1 C7 C10 C11 . . . 7_565 64.2(2) ?
C8 C7 C10 C11 . . . 7_565 -115.8(2) ?
N1 C7 C10 C11 . . . . -64.2(2) ?
C8 C7 C10 C11 . . . . 115.8(2) ?
C8 C7 N1 O1 . . . . 180.0 ?
C10 C7 N1 O1 . . . . 0.0 ?
C8 C7 N1 C6 . . . . 0.0 ?
C10 C7 N1 C6 . . . . 180.0 ?
C5 C6 N1 O1 . . . . 180.0 ?
C1 C6 N1 O1 . . . . 0.0 ?
C5 C6 N1 C7 . . . . 0.0 ?
C1 C6 N1 C7 . . . . 180.0 ?
C7 C8 N2 O2 . . . . 180.0 ?
C9 C8 N2 O2 . . . . 0.0 ?
C7 C8 N2 C5 . . . . 0.0 ?
C9 C8 N2 C5 . . . . 180.0 ?
C6 C5 N2 O2 . . . . 180.0 ?
C4 C5 N2 O2 . . . . 0.0 ?
C6 C5 N2 C8 . . . . 0.0 ?
C4 C5 N2 C8 . . . . 180.0 ?
